data_4022186
loop_
_publ_author_name
'Bernardo Masci'
'Daniela Persiani'
'Pierre Thu\'ery'

_publ_contact_author 'P. Thu\'ery'
_publ_contact_author_address
;
      CEA/Saclay, SCM (CNRS URA 331)
      B\^at. 125
      91191 Gif-sur-Yvette
      France
;
_publ_contact_author_email pierre.thuery@cea.fr
_publ_contact_author_fax '33 1 69 08 66 40'
_publ_contact_author_phone '33 01 69 08 63 29'
_publ_section_title
;
 Complexation of Quaternary Ammonium Ions by Tetraester Derivatives
 of [3.1.3.1]Homooxacalixarene in Mobile and in Fixed Conformation
;
_journal_name_full 'Journal of Organic Chemistry'
_journal_page_first 9784
_journal_page_last 9790
_journal_paper_doi 10.1021/jo0617621
_journal_volume 71
_journal_year 2006
_chemical_formula_sum 'C69 H98 O15'
_chemical_formula_weight 1167.47
_space_group_IT_number 2
_symmetry_cell_setting triclinic
_symmetry_space_group_name_Hall '-P 1'
_symmetry_space_group_name_H-M 'P -1'
_atom_sites_solution_hydrogens geom
_atom_sites_solution_primary direct
_atom_sites_solution_secondary difmap
_audit_creation_method SHELXL-97
_cell_angle_alpha 100.282(4)
_cell_angle_beta 111.204(4)
_cell_angle_gamma 108.068(4)
_cell_formula_units_Z 4
_cell_length_a 18.1909(9)
_cell_length_b 19.4186(16)
_cell_length_c 22.3881(16)
_cell_measurement_reflns_used 185869
_cell_measurement_temperature 100(2)
_cell_measurement_theta_max 25.68
_cell_measurement_theta_min 2.94
_cell_volume 6621.8(9)
_computing_cell_refinement 'HKL2000 (Otwinowski & Minor, 1997)'
_computing_data_collection 'COLLECT (Hooft, 1998)'
_computing_data_reduction 'HKL2000 (Otwinowski & Minor, 1997)'
_computing_molecular_graphics 'SHELXTL (Sheldrick, 1999)'
_computing_publication_material 'SHELXTL (Sheldrick, 1999); PLATON (Spek, 2003)'
_computing_structure_refinement 'SHELXL-97 (Sheldrick, 1997)'
_computing_structure_solution 'SHELXS-97 (Sheldrick, 1997)'
_diffrn_ambient_temperature 100(2)
_diffrn_measured_fraction_theta_full 0.996
_diffrn_measured_fraction_theta_max 0.996
_diffrn_measurement_device_type 'Nonius Kappa-CCD area-detector diffractometer'
_diffrn_measurement_method 'one \f and ten \w scans with 2\% steps'
_diffrn_radiation_monochromator graphite
_diffrn_radiation_source 'fine-focus sealed tube'
_diffrn_radiation_type MoK\a
_diffrn_radiation_wavelength 0.71073
_diffrn_reflns_av_R_equivalents 0.0895
_diffrn_reflns_av_sigmaI/netI 0.1310
_diffrn_reflns_limit_h_max 22
_diffrn_reflns_limit_h_min -22
_diffrn_reflns_limit_k_max 23
_diffrn_reflns_limit_k_min -23
_diffrn_reflns_limit_l_max 27
_diffrn_reflns_limit_l_min -27
_diffrn_reflns_number 185869
_diffrn_reflns_theta_full 25.68
_diffrn_reflns_theta_max 25.68
_diffrn_reflns_theta_min 2.94
_diffrn_standards_decay_% 0
_diffrn_standards_interval_time 0
_diffrn_standards_number 0
_exptl_absorpt_coefficient_mu 0.081
_exptl_absorpt_correction_type none
_exptl_crystal_colour colourless
_exptl_crystal_density_diffrn 1.171
_exptl_crystal_description platelet
_exptl_crystal_F_000 2528
_exptl_crystal_size_max 0.24
_exptl_crystal_size_mid 0.18
_exptl_crystal_size_min 0.09
_refine_diff_density_max 0.741
_refine_diff_density_min -0.538
_refine_diff_density_rms 0.052
_refine_ls_extinction_method none
_refine_ls_goodness_of_fit_ref 0.994
_refine_ls_hydrogen_treatment constr
_refine_ls_matrix_type fullcycle
_refine_ls_number_parameters 1557
_refine_ls_number_reflns 25062
_refine_ls_number_restraints 44
_refine_ls_restrained_S_all 1.004
_refine_ls_R_factor_all 0.1538
_refine_ls_R_factor_gt 0.0797
_refine_ls_shift/su_max 0.001
_refine_ls_shift/su_mean 0.000
_refine_ls_structure_factor_coef Fsqd
_refine_ls_weighting_details 'calc w=1/[\s^2^(Fo^2^)+(0.1256P)^2^] where P=(Fo^2^+2Fc^2^)/3'
_refine_ls_weighting_scheme calc
_refine_ls_wR_factor_gt 0.2018
_refine_ls_wR_factor_ref 0.2332
_reflns_number_gt 13196
_reflns_number_total 25062
_reflns_threshold_expression >2sigma(I)
_cod_data_source_file jo0617621si20060826_062633.cif
_cod_database_code 4022186

loop_
_symmetry_equiv_pos_as_xyz
'x, y, z'
'-x, -y, -z'

loop_
_atom_site_label
_atom_site_type_symbol
_atom_site_fract_x
_atom_site_fract_y
_atom_site_fract_z
_atom_site_U_iso_or_equiv
_atom_site_adp_type
_atom_site_occupancy
_atom_site_symmetry_multiplicity
_atom_site_calc_flag
_atom_site_refinement_flags
O1A O 0.15438(15) 0.20124(14) 1.02705(11) 0.0285(6) Uani 1 1 d .
O2A O 0.2432(2) 0.21069(16) 1.19701(14) 0.0472(8) Uani 1 1 d .
O3A O 0.26389(17) 0.30294(15) 1.14837(13) 0.0404(7) Uani 1 1 d .
O4A O 0.19397(14) 0.33982(13) 0.92716(11) 0.0261(6) Uani 1 1 d .
O5A O 0.11265(17) 0.43701(15) 0.93809(13) 0.0374(7) Uani 1 1 d .
O6A O 0.18859(18) 0.47739(16) 1.05194(12) 0.0417(7) Uani 1 1 d .
O7A O 0.15337(14) 0.33123(13) 0.78028(11) 0.0249(6) Uani 1 1 d .
O8A O -0.06616(15) 0.25888(13) 0.75247(11) 0.0260(6) Uani 1 1 d .
O9A O -0.10251(16) 0.30643(14) 0.85214(12) 0.0321(6) Uani 1 1 d .
O10A O -0.01454(15) 0.26656(14) 0.92321(11) 0.0292(6) Uani 1 1 d .
O11A O -0.17945(15) 0.11972(14) 0.79761(11) 0.0279(6) Uani 1 1 d .
O12A O -0.30073(16) 0.05501(15) 0.84467(13) 0.0343(6) Uani 1 1 d .
O13A O -0.37498(15) 0.12183(14) 0.79890(12) 0.0298(6) Uani 1 1 d .
O14A O -0.06786(15) 0.00530(14) 0.89306(11) 0.0288(6) Uani 1 1 d .
C1A C 0.0700(2) 0.1048(2) 0.91625(18) 0.0306(9) Uani 1 1 d .
C2A C 0.1476(2) 0.1669(2) 0.96380(17) 0.0258(8) Uani 1 1 d .
C3A C 0.2150(2) 0.1974(2) 0.94778(17) 0.0242(8) Uani 1 1 d .
C4A C 0.2045(2) 0.1623(2) 0.88370(18) 0.0267(9) Uani 1 1 d .
H4A H 0.2496 0.1817 0.8727 0.032 Uiso 1 1 calc R
C5A C 0.1303(2) 0.0998(2) 0.83527(17) 0.0258(9) Uani 1 1 d .
C6A C 0.0631(2) 0.0737(2) 0.85359(18) 0.0312(9) Uani 1 1 d .
H6A H 0.0115 0.0334 0.8216 0.037 Uiso 1 1 calc R
C7A C 0.1190(2) 0.0625(2) 0.76476(18) 0.0299(9) Uani 1 1 d .
C8A C 0.1971(3) 0.1000(3) 0.7544(2) 0.0608(14) Uani 1 1 d .
H8A1 H 0.2461 0.0957 0.7865 0.091 Uiso 1 1 calc R
H8A2 H 0.2086 0.1532 0.7608 0.091 Uiso 1 1 calc R
H8A3 H 0.1865 0.0751 0.7092 0.091 Uiso 1 1 calc R
C9A C 0.1021(3) -0.0214(2) 0.7548(2) 0.0482(12) Uani 1 1 d .
H9A1 H 0.1509 -0.0251 0.7876 0.072 Uiso 1 1 calc R
H9A2 H 0.0928 -0.0459 0.7099 0.072 Uiso 1 1 calc R
H9A3 H 0.0517 -0.0461 0.7605 0.072 Uiso 1 1 calc R
C10A C 0.0409(3) 0.0679(2) 0.7113(2) 0.0448(11) Uani 1 1 d .
H10A H 0.0307 0.0410 0.6667 0.067 Uiso 1 1 calc R
H10B H 0.0526 0.1208 0.7157 0.067 Uiso 1 1 calc R
H10C H -0.0092 0.0453 0.7180 0.067 Uiso 1 1 calc R
C11A C 0.1971(3) 0.1739(2) 1.07845(17) 0.0328(9) Uani 1 1 d .
H11A H 0.2418 0.1631 1.0702 0.039 Uiso 1 1 calc R
H11B H 0.1559 0.1264 1.0761 0.039 Uiso 1 1 calc R
C12A C 0.2366(3) 0.2306(2) 1.1476(2) 0.0372(10) Uani 1 1 d .
C13A C 0.3119(3) 0.3641(2) 1.2155(2) 0.0422(11) Uani 1 1 d .
H13A H 0.3498 0.3481 1.2483 0.051 Uiso 1 1 calc R
C14A C 0.2490(3) 0.3778(3) 1.2387(2) 0.0625(14) Uani 1 1 d .
H14A H 0.2795 0.4194 1.2808 0.094 Uiso 1 1 calc R
H14B H 0.2172 0.3323 1.2451 0.094 Uiso 1 1 calc R
H14C H 0.2096 0.3904 1.2052 0.094 Uiso 1 1 calc R
C15A C 0.3653(3) 0.4316(3) 1.2041(2) 0.0566(13) Uani 1 1 d .
H15A H 0.3980 0.4166 1.1831 0.085 Uiso 1 1 calc R
H15B H 0.4040 0.4716 1.2469 0.085 Uiso 1 1 calc R
H15C H 0.3281 0.4500 1.1752 0.085 Uiso 1 1 calc R
C16A C 0.2971(2) 0.2675(2) 0.99793(17) 0.0261(8) Uani 1 1 d .
H16A H 0.2861 0.2947 1.0322 0.031 Uiso 1 1 calc R
H16B H 0.3421 0.2513 1.0204 0.031 Uiso 1 1 calc R
C17A C 0.3264(2) 0.32008(19) 0.96100(16) 0.0230(8) Uani 1 1 d .
C18A C 0.2711(2) 0.34900(19) 0.92323(17) 0.0232(8) Uani 1 1 d .
C19A C 0.2872(2) 0.38258(19) 0.87699(16) 0.0229(8) Uani 1 1 d .
C20A C 0.3651(2) 0.39319(19) 0.87369(17) 0.0234(8) Uani 1 1 d .
H20A H 0.3762 0.4149 0.8424 0.028 Uiso 1 1 calc R
C21A C 0.4262(2) 0.3727(2) 0.91500(17) 0.0244(8) Uani 1 1 d .
C22A C 0.4037(2) 0.33439(19) 0.95707(17) 0.0256(8) Uani 1 1 d .
H22A H 0.4425 0.3177 0.9837 0.031 Uiso 1 1 calc R
C23A C 0.5155(2) 0.3896(2) 0.91620(18) 0.0284(9) Uani 1 1 d .
C24A C 0.5277(2) 0.4287(2) 0.86519(19) 0.0370(10) Uani 1 1 d .
H24A H 0.5835 0.4369 0.8672 0.056 Uiso 1 1 calc R
H24B H 0.5236 0.4770 0.8758 0.056 Uiso 1 1 calc R
H24C H 0.4837 0.3967 0.8204 0.056 Uiso 1 1 calc R
C25A C 0.5281(2) 0.3155(2) 0.9017(2) 0.0351(10) Uani 1 1 d .
H25A H 0.4832 0.2805 0.8582 0.053 Uiso 1 1 calc R
H25B H 0.5259 0.2930 0.9362 0.053 Uiso 1 1 calc R
H25C H 0.5833 0.3265 0.9016 0.053 Uiso 1 1 calc R
C26A C 0.5849(2) 0.4448(2) 0.98723(18) 0.0343(10) Uani 1 1 d .
H26A H 0.6412 0.4556 0.9894 0.051 Uiso 1 1 calc R
H26B H 0.5796 0.4216 1.0207 0.051 Uiso 1 1 calc R
H26C H 0.5772 0.4917 0.9958 0.051 Uiso 1 1 calc R
C27A C 0.2050(2) 0.3777(2) 0.99269(18) 0.0287(9) Uani 1 1 d .
H27A H 0.2662 0.4053 1.0232 0.034 Uiso 1 1 calc R
H27B H 0.1801 0.3400 1.0108 0.034 Uiso 1 1 calc R
C28A C 0.1621(2) 0.4330(2) 0.98833(19) 0.0289(9) Uani 1 1 d .
C29A C 0.1549(3) 0.5364(2) 1.06163(19) 0.0364(10) Uani 1 1 d .
H29A H 0.1321 0.5475 1.0193 0.044 Uiso 1 1 calc R
C30A C 0.0834(3) 0.5060(2) 1.0818(2) 0.0448(11) Uani 1 1 d .
H30A H 0.0358 0.4627 1.0449 0.067 Uiso 1 1 calc R
H30B H 0.0643 0.5454 1.0925 0.067 Uiso 1 1 calc R
H30C H 0.1045 0.4906 1.1208 0.067 Uiso 1 1 calc R
C31A C 0.2307(3) 0.6069(2) 1.1157(2) 0.0448(11) Uani 1 1 d .
H31A H 0.2561 0.5945 1.1557 0.067 Uiso 1 1 calc R
H31B H 0.2114 0.6462 1.1262 0.067 Uiso 1 1 calc R
H31C H 0.2728 0.6250 1.0995 0.067 Uiso 1 1 calc R
C32A C 0.2199(2) 0.40233(19) 0.83010(17) 0.0248(8) Uani 1 1 d .
H32A H 0.1968 0.4282 0.8549 0.030 Uiso 1 1 calc R
H32B H 0.2446 0.4357 0.8086 0.030 Uiso 1 1 calc R
C33A C 0.0825(2) 0.3430(2) 0.73550(18) 0.0279(9) Uani 1 1 d .
H33A H 0.1015 0.3753 0.7110 0.034 Uiso 1 1 calc R
H33B H 0.0595 0.3679 0.7612 0.034 Uiso 1 1 calc R
C34A C 0.0142(2) 0.2659(2) 0.68663(17) 0.0255(8) Uani 1 1 d .
C35A C -0.0552(2) 0.2257(2) 0.69804(17) 0.0240(8) Uani 1 1 d .
C36A C -0.1187(2) 0.1547(2) 0.65143(16) 0.0217(8) Uani 1 1 d .
C37A C -0.1112(2) 0.1243(2) 0.59400(18) 0.0266(9) Uani 1 1 d .
H37A H -0.1532 0.0767 0.5633 0.032 Uiso 1 1 calc R
C38A C -0.0433(2) 0.1620(2) 0.58019(17) 0.0246(8) Uani 1 1 d .
C39A C 0.0189(2) 0.2329(2) 0.62831(18) 0.0263(9) Uani 1 1 d .
H39A H 0.0654 0.2592 0.6210 0.032 Uiso 1 1 calc R
C40A C -0.0354(2) 0.1293(2) 0.51678(18) 0.0318(9) Uani 1 1 d .
C41A C -0.1166(2) 0.0569(2) 0.46607(18) 0.0382(10) Uani 1 1 d .
H41A H -0.1252 0.0182 0.4872 0.057 Uiso 1 1 calc R
H41B H -0.1091 0.0381 0.4269 0.057 Uiso 1 1 calc R
H41C H -0.1660 0.0693 0.4525 0.057 Uiso 1 1 calc R
C42A C -0.0222(3) 0.1891(2) 0.48081(19) 0.0429(11) Uani 1 1 d .
H42A H -0.0186 0.1676 0.4404 0.064 Uiso 1 1 calc R
H42B H 0.0303 0.2334 0.5105 0.064 Uiso 1 1 calc R
H42C H -0.0701 0.2037 0.4690 0.064 Uiso 1 1 calc R
C43A C 0.0429(2) 0.1077(2) 0.5381(2) 0.0386(10) Uani 1 1 d .
H43A H 0.0325 0.0675 0.5575 0.058 Uiso 1 1 calc R
H43B H 0.0936 0.1518 0.5711 0.058 Uiso 1 1 calc R
H43C H 0.0512 0.0904 0.4991 0.058 Uiso 1 1 calc R
C44A C -0.0160(2) 0.2537(2) 0.81658(16) 0.0260(9) Uani 1 1 d .
H44A H 0.0446 0.2865 0.8335 0.031 Uiso 1 1 calc R
H44B H -0.0220 0.2014 0.8119 0.031 Uiso 1 1 calc R
C45A C -0.0504(2) 0.2794(2) 0.86427(18) 0.0261(9) Uani 1 1 d .
C46A C -0.0425(2) 0.2890(2) 0.97402(18) 0.0325(9) Uani 1 1 d .
H46A H -0.0439 0.3393 0.9762 0.039 Uiso 1 1 calc R
C47A C 0.0245(3) 0.2947(2) 1.04137(18) 0.0395(10) Uani 1 1 d .
H47A H 0.0304 0.2469 1.0379 0.059 Uiso 1 1 calc R
H47B H 0.0064 0.3059 1.0759 0.059 Uiso 1 1 calc R
H47C H 0.0790 0.3349 1.0529 0.059 Uiso 1 1 calc R
C48A C -0.1322(2) 0.2307(2) 0.9562(2) 0.0429(11) Uani 1 1 d .
H48A H -0.1738 0.2323 0.9158 0.064 Uiso 1 1 calc R
H48B H -0.1465 0.2429 0.9929 0.064 Uiso 1 1 calc R
H48C H -0.1327 0.1803 0.9487 0.064 Uiso 1 1 calc R
C49A C -0.1979(2) 0.1134(2) 0.66098(17) 0.0260(8) Uani 1 1 d .
H49A H -0.2050 0.1506 0.6911 0.031 Uiso 1 1 calc R
H49B H -0.2486 0.0927 0.6175 0.031 Uiso 1 1 calc R
C50A C -0.1940(2) 0.0488(2) 0.68961(17) 0.0241(8) Uani 1 1 d .
C51A C -0.1830(2) 0.0541(2) 0.75606(17) 0.0225(8) Uani 1 1 d .
C52A C -0.1708(2) -0.0030(2) 0.78303(17) 0.0261(9) Uani 1 1 d .
C53A C -0.1759(2) -0.0679(2) 0.74156(18) 0.0286(9) Uani 1 1 d .
H53A H -0.1682 -0.1062 0.7595 0.034 Uiso 1 1 calc R
C54A C -0.1919(2) -0.0785(2) 0.67419(18) 0.0261(9) Uani 1 1 d .
C55A C -0.2002(2) -0.0186(2) 0.65022(18) 0.0280(9) Uani 1 1 d .
H55A H -0.2103 -0.0239 0.6055 0.034 Uiso 1 1 calc R
C56A C -0.2015(2) -0.1518(2) 0.62731(19) 0.0330(9) Uani 1 1 d .
C57A C -0.1876(4) -0.2090(3) 0.6644(3) 0.0888(19) Uani 1 1 d U
H57A H -0.2337 -0.2275 0.6766 0.133 Uiso 1 1 calc R
H57B H -0.1335 -0.1841 0.7046 0.133 Uiso 1 1 calc R
H57C H -0.1870 -0.2513 0.6352 0.133 Uiso 1 1 calc R
C58A C -0.1346(3) -0.1343(3) 0.6005(2) 0.0580(14) Uani 1 1 d .
H58A H -0.1440 -0.1804 0.5690 0.087 Uiso 1 1 calc R
H58B H -0.0778 -0.1142 0.6376 0.087 Uiso 1 1 calc R
H58C H -0.1395 -0.0970 0.5780 0.087 Uiso 1 1 calc R
C59A C -0.2905(3) -0.1882(3) 0.5666(3) 0.0688(16) Uani 1 1 d .
H59A H -0.3342 -0.1995 0.5822 0.103 Uiso 1 1 calc R
H59B H -0.2968 -0.2347 0.5377 0.103 Uiso 1 1 calc R
H59C H -0.2966 -0.1532 0.5417 0.103 Uiso 1 1 calc R
C60A C -0.2585(2) 0.1292(2) 0.77694(18) 0.0266(9) Uani 1 1 d .
H60A H -0.2925 0.1042 0.7283 0.032 Uiso 1 1 calc R
H60B H -0.2458 0.1834 0.7864 0.032 Uiso 1 1 calc R
C61A C -0.3114(2) 0.0968(2) 0.81189(17) 0.0254(8) Uani 1 1 d .
C62A C -0.4329(2) 0.0994(2) 0.83021(19) 0.0341(10) Uani 1 1 d .
H62A H -0.4466 0.0460 0.8287 0.041 Uiso 1 1 calc R
C63A C -0.3893(3) 0.1517(2) 0.90267(19) 0.0430(11) Uani 1 1 d .
H63A H -0.3389 0.1441 0.9279 0.065 Uiso 1 1 calc R
H63B H -0.4285 0.1403 0.9225 0.065 Uiso 1 1 calc R
H63C H -0.3727 0.2041 0.9037 0.065 Uiso 1 1 calc R
C64A C -0.5141(3) 0.1075(2) 0.7863(2) 0.0413(11) Uani 1 1 d .
H64A H -0.4987 0.1579 0.7826 0.062 Uiso 1 1 calc R
H64B H -0.5529 0.0996 0.8067 0.062 Uiso 1 1 calc R
H64C H -0.5418 0.0699 0.7420 0.062 Uiso 1 1 calc R
C65A C -0.1509(2) 0.0046(2) 0.85621(17) 0.0316(9) Uani 1 1 d .
H65A H -0.1527 0.0517 0.8776 0.038 Uiso 1 1 calc R
H65B H -0.1948 -0.0379 0.8578 0.038 Uiso 1 1 calc R
C66A C -0.0018(3) 0.0777(3) 0.9362(2) 0.0591(14) Uani 1 1 d .
H66A H 0.0224 0.0757 0.9819 0.071 Uiso 1 1 calc R
H66B H -0.0270 0.1150 0.9369 0.071 Uiso 1 1 calc R
O1B O 0.18187(15) 0.64182(13) 0.48116(11) 0.0257(6) Uani 1 1 d .
O2B O 0.03100(16) 0.55708(15) 0.31102(12) 0.0379(7) Uani 1 1 d .
O3B O 0.17125(15) 0.63917(14) 0.36017(11) 0.0294(6) Uani 1 1 d .
O4B O 0.40606(15) 0.77722(13) 0.56916(11) 0.0252(6) Uani 1 1 d .
O5B O 0.51161(17) 0.70905(16) 0.54949(13) 0.0393(7) Uani 1 1 d .
O6B O 0.43193(16) 0.67176(14) 0.43616(12) 0.0326(6) Uani 1 1 d .
O7B O 0.54529(14) 0.86955(13) 0.71250(11) 0.0257(6) Uani 1 1 d .
O8B O 0.51268(14) 0.68752(13) 0.73952(11) 0.0250(6) Uani 1 1 d .
O9B O 0.46963(17) 0.56551(15) 0.63956(12) 0.0359(7) Uani 1 1 d .
O10B O 0.35334(15) 0.57931(14) 0.57064(12) 0.0319(6) Uani 1 1 d .
O11B O 0.32702(15) 0.53388(13) 0.70083(11) 0.0255(6) Uani 1 1 d .
O12B O 0.21993(16) 0.37605(14) 0.65315(13) 0.0345(6) Uani 1 1 d .
O13B O 0.33872(15) 0.35281(13) 0.69792(12) 0.0297(6) Uani 1 1 d .
O14B O 0.11452(15) 0.54625(14) 0.61356(12) 0.0293(6) Uani 1 1 d .
C1B C 0.1933(2) 0.6588(2) 0.59370(17) 0.0259(8) Uani 1 1 d .
C2B C 0.2013(2) 0.6906(2) 0.54433(17) 0.0246(8) Uani 1 1 d .
C3B C 0.2354(2) 0.7698(2) 0.55751(17) 0.0217(8) Uani 1 1 d .
C4B C 0.2575(2) 0.8163(2) 0.62153(17) 0.0262(8) Uani 1 1 d .
H4B H 0.2794 0.8692 0.6310 0.031 Uiso 1 1 calc R
C5B C 0.2481(2) 0.7871(2) 0.67228(17) 0.0248(8) Uani 1 1 d .
C6B C 0.2168(2) 0.7083(2) 0.65718(18) 0.0284(9) Uani 1 1 d .
H6B H 0.2111 0.6877 0.6905 0.034 Uiso 1 1 calc R
C7B C 0.2736(3) 0.8386(2) 0.74286(18) 0.0334(9) Uani 1 1 d .
C8B C 0.3091(3) 0.9237(2) 0.7510(2) 0.0588(14) Uani 1 1 d .
H8B1 H 0.3595 0.9370 0.7433 0.088 Uiso 1 1 calc R
H8B2 H 0.3243 0.9534 0.7962 0.088 Uiso 1 1 calc R
H8B3 H 0.2660 0.9343 0.7188 0.088 Uiso 1 1 calc R
C9B C 0.3444(3) 0.8240(3) 0.79580(19) 0.0465(12) Uani 1 1 d .
H9B1 H 0.3227 0.7710 0.7927 0.070 Uiso 1 1 calc R
H9B2 H 0.3603 0.8557 0.8404 0.070 Uiso 1 1 calc R
H9B3 H 0.3941 0.8362 0.7871 0.070 Uiso 1 1 calc R
C10B C 0.1944(3) 0.8195(2) 0.7566(2) 0.0387(10) Uani 1 1 d .
H10D H 0.1508 0.8292 0.7240 0.058 Uiso 1 1 calc R
H10E H 0.2105 0.8508 0.8014 0.058 Uiso 1 1 calc R
H10F H 0.1721 0.7664 0.7530 0.058 Uiso 1 1 calc R
C11B C 0.0989(2) 0.6260(2) 0.42882(17) 0.0308(9) Uani 1 1 d .
H11C H 0.0871 0.6715 0.4349 0.037 Uiso 1 1 calc R
H11D H 0.0548 0.5854 0.4321 0.037 Uiso 1 1 calc R
C12B C 0.0955(2) 0.6020(2) 0.35977(19) 0.0300(9) Uani 1 1 d .
C13B C 0.1749(2) 0.6222(2) 0.29489(17) 0.0304(9) Uani 1 1 d .
H13B H 0.1207 0.6159 0.2584 0.036 Uiso 1 1 calc R
C14B C 0.2482(3) 0.6915(2) 0.30241(19) 0.0364(10) Uani 1 1 d .
H14D H 0.2387 0.7367 0.3155 0.055 Uiso 1 1 calc R
H14E H 0.2512 0.6863 0.2600 0.055 Uiso 1 1 calc R
H14F H 0.3015 0.6959 0.3366 0.055 Uiso 1 1 calc R
C15B C 0.1887(3) 0.5498(2) 0.2819(2) 0.0468(11) Uani 1 1 d .
H15D H 0.2405 0.5555 0.3187 0.070 Uiso 1 1 calc R
H15E H 0.1940 0.5397 0.2404 0.070 Uiso 1 1 calc R
H15F H 0.1403 0.5079 0.2781 0.070 Uiso 1 1 calc R
C16B C 0.2539(2) 0.8054(2) 0.50662(17) 0.0238(8) Uani 1 1 d .
H16C H 0.2478 0.7663 0.4693 0.029 Uiso 1 1 calc R
H16D H 0.2127 0.8271 0.4884 0.029 Uiso 1 1 calc R
C17B C 0.3442(2) 0.8674(2) 0.54053(16) 0.0237(8) Uani 1 1 d .
C18B C 0.4154(2) 0.85199(19) 0.57515(16) 0.0214(8) Uani 1 1 d .
C19B C 0.4959(2) 0.9113(2) 0.61905(17) 0.0229(8) Uani 1 1 d .
C20B C 0.5065(2) 0.9863(2) 0.62271(16) 0.0229(8) Uani 1 1 d .
H20B H 0.5599 1.0261 0.6523 0.027 Uiso 1 1 calc R
C21B C 0.4405(2) 1.0039(2) 0.58384(17) 0.0242(8) Uani 1 1 d .
C22B C 0.3597(2) 0.9433(2) 0.54449(17) 0.0242(8) Uani 1 1 d .
H22B H 0.3138 0.9541 0.5196 0.029 Uiso 1 1 calc R
C23B C 0.4534(2) 1.0850(2) 0.58057(18) 0.0264(9) Uani 1 1 d .
C24B C 0.3871(3) 1.1092(2) 0.5941(2) 0.0372(10) Uani 1 1 d .
H24D H 0.3952 1.1591 0.5899 0.056 Uiso 1 1 calc R
H24E H 0.3945 1.1108 0.6391 0.056 Uiso 1 1 calc R
H24F H 0.3299 1.0729 0.5617 0.056 Uiso 1 1 calc R
C25B C 0.5439(2) 1.1448(2) 0.6320(2) 0.0390(10) Uani 1 1 d .
H25D H 0.5864 1.1330 0.6219 0.059 Uiso 1 1 calc R
H25E H 0.5531 1.1441 0.6769 0.059 Uiso 1 1 calc R
H25F H 0.5488 1.1948 0.6296 0.059 Uiso 1 1 calc R
C26B C 0.4424(3) 1.0850(2) 0.50917(19) 0.0364(10) Uani 1 1 d .
H26D H 0.3840 1.0519 0.4765 0.055 Uiso 1 1 calc R
H26E H 0.4814 1.0668 0.4990 0.055 Uiso 1 1 calc R
H26F H 0.4549 1.1361 0.5074 0.055 Uiso 1 1 calc R
C27B C 0.3818(2) 0.7315(2) 0.50227(17) 0.0276(9) Uani 1 1 d .
H27C H 0.3735 0.7614 0.4720 0.033 Uiso 1 1 calc R
H27D H 0.3276 0.6877 0.4863 0.033 Uiso 1 1 calc R
C28B C 0.4504(2) 0.7041(2) 0.50115(19) 0.0278(9) Uani 1 1 d .
C29B C 0.4907(3) 0.6406(2) 0.4229(2) 0.0386(10) Uani 1 1 d .
H29B H 0.5506 0.6764 0.4535 0.046 Uiso 1 1 calc R
C30B C 0.4729(3) 0.6359(3) 0.3504(2) 0.0482(12) Uani 1 1 d .
H30D H 0.4137 0.6021 0.3206 0.072 Uiso 1 1 calc R
H30E H 0.5100 0.6165 0.3385 0.072 Uiso 1 1 calc R
H30F H 0.4837 0.6860 0.3463 0.072 Uiso 1 1 calc R
C31B C 0.4744(3) 0.5652(3) 0.4344(3) 0.0579(13) Uani 1 1 d .
H31D H 0.4882 0.5723 0.4813 0.087 Uiso 1 1 calc R
H31E H 0.5098 0.5433 0.4224 0.087 Uiso 1 1 calc R
H31F H 0.4146 0.5313 0.4068 0.087 Uiso 1 1 calc R
C32B C 0.5669(2) 0.8931(2) 0.66193(17) 0.0252(8) Uani 1 1 d .
H32C H 0.5727 0.8523 0.6344 0.030 Uiso 1 1 calc R
H32D H 0.6213 0.9380 0.6831 0.030 Uiso 1 1 calc R
C33B C 0.6067(2) 0.8450(2) 0.75288(17) 0.0256(8) Uani 1 1 d .
H33C H 0.6639 0.8864 0.7752 0.031 Uiso 1 1 calc R
H33D H 0.6081 0.8018 0.7246 0.031 Uiso 1 1 calc R
C34B C 0.5789(2) 0.8221(2) 0.80481(17) 0.0249(8) Uani 1 1 d .
C35B C 0.5300(2) 0.7459(2) 0.79499(17) 0.0225(8) Uani 1 1 d .
C36B C 0.5053(2) 0.7262(2) 0.84398(17) 0.0230(8) Uani 1 1 d .
C37B C 0.5302(2) 0.7850(2) 0.90273(17) 0.0253(8) Uani 1 1 d .
H37B H 0.5134 0.7727 0.9354 0.030 Uiso 1 1 calc R
C38B C 0.5790(2) 0.8612(2) 0.91418(17) 0.0269(9) Uani 1 1 d .
C39B C 0.6017(2) 0.8780(2) 0.86433(18) 0.0279(9) Uani 1 1 d .
H39B H 0.6336 0.9288 0.8708 0.033 Uiso 1 1 calc R
C40B C 0.6081(3) 0.9259(2) 0.97992(19) 0.0361(10) Uani 1 1 d .
C41B C 0.5759(3) 0.8968(3) 1.0287(2) 0.0573(13) Uani 1 1 d .
H41D H 0.5139 0.8744 1.0074 0.086 Uiso 1 1 calc R
H41E H 0.5970 0.9388 1.0691 0.086 Uiso 1 1 calc R
H41F H 0.5966 0.8589 1.0404 0.086 Uiso 1 1 calc R
C42B C 0.5761(3) 0.9863(2) 0.9619(2) 0.0507(12) Uani 1 1 d .
H42D H 0.5987 1.0064 0.9330 0.076 Uiso 1 1 calc R
H42E H 0.5952 1.0271 1.0026 0.076 Uiso 1 1 calc R
H42F H 0.5141 0.9637 0.9386 0.076 Uiso 1 1 calc R
C43B C 0.7065(3) 0.9635(2) 1.0169(2) 0.0503(12) Uani 1 1 d .
H43D H 0.7279 0.9263 1.0293 0.075 Uiso 1 1 calc R
H43E H 0.7248 1.0048 1.0570 0.075 Uiso 1 1 calc R
H43F H 0.7287 0.9832 0.9877 0.075 Uiso 1 1 calc R
C44B C 0.4413(2) 0.6748(2) 0.67686(16) 0.0243(8) Uani 1 1 d .
H44C H 0.4557 0.7167 0.6594 0.029 Uiso 1 1 calc R
H44D H 0.3906 0.6706 0.6837 0.029 Uiso 1 1 calc R
C45B C 0.4249(2) 0.6010(2) 0.62856(17) 0.0258(8) Uani 1 1 d .
C46B C 0.3290(3) 0.5066(2) 0.51832(18) 0.0329(9) Uani 1 1 d .
H46B H 0.3803 0.5060 0.5137 0.040 Uiso 1 1 calc R
C47B C 0.2905(3) 0.4378(2) 0.5376(2) 0.0415(11) Uani 1 1 d .
H47D H 0.3338 0.4379 0.5780 0.062 Uiso 1 1 calc R
H47E H 0.2705 0.3916 0.5014 0.062 Uiso 1 1 calc R
H47F H 0.2430 0.4405 0.5457 0.062 Uiso 1 1 calc R
C48B C 0.2660(3) 0.5081(2) 0.45352(18) 0.0388(10) Uani 1 1 d .
H48D H 0.2179 0.5130 0.4592 0.058 Uiso 1 1 calc R
H48E H 0.2459 0.4613 0.4178 0.058 Uiso 1 1 calc R
H48F H 0.2940 0.5508 0.4420 0.058 Uiso 1 1 calc R
C49B C 0.4581(2) 0.6424(2) 0.83527(18) 0.0260(8) Uani 1 1 d .
H49C H 0.4830 0.6342 0.8783 0.031 Uiso 1 1 calc R
H49D H 0.4677 0.6106 0.8027 0.031 Uiso 1 1 calc R
C50B C 0.3604(2) 0.6162(2) 0.81131(17) 0.0247(8) Uani 1 1 d .
C51B C 0.2998(2) 0.56517(19) 0.74594(17) 0.0229(8) Uani 1 1 d .
C52B C 0.2117(2) 0.5478(2) 0.72333(17) 0.0248(8) Uani 1 1 d .
C53B C 0.1839(2) 0.5775(2) 0.76821(18) 0.0294(9) Uani 1 1 d .
H53B H 0.1252 0.5656 0.7533 0.035 Uiso 1 1 calc R
C54B C 0.2412(2) 0.6246(2) 0.83495(18) 0.0291(9) Uani 1 1 d .
C55B C 0.3289(2) 0.6429(2) 0.85392(17) 0.0274(9) Uani 1 1 d .
H55B H 0.3685 0.6751 0.8979 0.033 Uiso 1 1 calc R
C56B C 0.2122(2) 0.6556(2) 0.88555(19) 0.0350(10) Uani 1 1 d .
C57B C 0.1148(3) 0.6313(3) 0.8548(3) 0.0671(15) Uani 1 1 d U
H57D H 0.0969 0.6490 0.8167 0.101 Uiso 1 1 calc R
H57E H 0.0998 0.6533 0.8882 0.101 Uiso 1 1 calc R
H57F H 0.0863 0.5765 0.8400 0.101 Uiso 1 1 calc R
C58B C 0.2559(3) 0.7434(3) 0.9118(2) 0.0486(12) Uani 1 1 d .
H58D H 0.3174 0.7599 0.9346 0.073 Uiso 1 1 calc R
H58E H 0.2363 0.7629 0.9429 0.073 Uiso 1 1 calc R
H58F H 0.2412 0.7625 0.8744 0.073 Uiso 1 1 calc R
C59B C 0.2387(3) 0.6275(3) 0.9464(2) 0.0489(12) Uani 1 1 d .
H59D H 0.2111 0.5725 0.9314 0.073 Uiso 1 1 calc R
H59E H 0.2214 0.6486 0.9785 0.073 Uiso 1 1 calc R
H59F H 0.3002 0.6437 0.9676 0.073 Uiso 1 1 calc R
C60B C 0.3619(2) 0.4804(2) 0.71865(18) 0.0280(9) Uani 1 1 d .
H60C H 0.3863 0.4923 0.7675 0.034 Uiso 1 1 calc R
H60D H 0.4085 0.4860 0.7059 0.034 Uiso 1 1 calc R
C61B C 0.2964(2) 0.3983(2) 0.68541(18) 0.0254(8) Uani 1 1 d .
C62B C 0.2873(2) 0.2695(2) 0.66876(18) 0.0297(9) Uani 1 1 d .
H62B H 0.2321 0.2570 0.6712 0.036 Uiso 1 1 calc R
C63B C 0.2712(3) 0.2453(2) 0.59587(19) 0.0372(10) Uani 1 1 d .
H63D H 0.2391 0.2706 0.5716 0.056 Uiso 1 1 calc R
H63E H 0.2389 0.1908 0.5758 0.056 Uiso 1 1 calc R
H63F H 0.3255 0.2592 0.5938 0.056 Uiso 1 1 calc R
C64B C 0.3401(3) 0.2353(2) 0.71222(19) 0.0359(10) Uani 1 1 d .
H64D H 0.3949 0.2493 0.7109 0.054 Uiso 1 1 calc R
H64E H 0.3100 0.1804 0.6954 0.054 Uiso 1 1 calc R
H64F H 0.3493 0.2543 0.7581 0.054 Uiso 1 1 calc R
C65B C 0.1443(2) 0.4995(2) 0.65151(17) 0.0278(9) Uani 1 1 d .
H65C H 0.1687 0.4723 0.6290 0.033 Uiso 1 1 calc R
H65D H 0.0956 0.4617 0.6526 0.033 Uiso 1 1 calc R
C66B C 0.1639(3) 0.5738(2) 0.5790(2) 0.0376(10) Uani 1 1 d .
H66C H 0.1291 0.5481 0.5305 0.045 Uiso 1 1 calc R
H66D H 0.2140 0.5614 0.5928 0.045 Uiso 1 1 calc R
O1 O 0.8695(4) 0.1625(3) 0.0887(3) 0.0549(17) Uani 1 1 d U
C1 C 0.9313(5) 0.1532(4) 0.1166(3) 0.0697(19) Uani 1 1 d DU
C2 C 0.9342(6) 0.0878(5) 0.0775(4) 0.051(2) Uani 1 1 d DU
H2A H 0.9094 0.0435 0.0886 0.077 Uiso 1 1 calc R
H2B H 0.9932 0.0973 0.0876 0.077 Uiso 1 1 calc R
H2C H 0.9021 0.0789 0.0301 0.077 Uiso 1 1 calc R
C3 C 1.0008(8) 0.2044(8) 0.1829(5) 0.126(5) Uani 1 1 d DU
H3A H 0.9792 0.2334 0.2061 0.188 Uiso 1 1 calc R
H3B H 1.0467 0.2388 0.1771 0.188 Uiso 1 1 calc R
H3C H 1.0223 0.1748 0.2091 0.188 Uiso 1 1 calc R
O2 O 0.0941(3) 0.3141(2) 0.4044(2) 0.0953(13) Uani 1 1 d U
C4 C 0.0505(3) 0.3511(3) 0.4013(3) 0.0625(15) Uani 1 1 d .
C5 C 0.0292(3) 0.3723(3) 0.4572(3) 0.0602(14) Uani 1 1 d .
H5A H -0.0274 0.3365 0.4466 0.090 Uiso 1 1 calc R
H5B H 0.0304 0.4229 0.4635 0.090 Uiso 1 1 calc R
H5C H 0.0708 0.3714 0.4980 0.090 Uiso 1 1 calc R
C6 C 0.0178(3) 0.3758(3) 0.3418(3) 0.0797(17) Uani 1 1 d .
H6C H 0.0482 0.4302 0.3542 0.120 Uiso 1 1 calc R
H6D H -0.0428 0.3630 0.3266 0.120 Uiso 1 1 calc R
H6E H 0.0269 0.3501 0.3060 0.120 Uiso 1 1 calc R

loop_
_atom_site_aniso_label
_atom_site_aniso_U_11
_atom_site_aniso_U_22
_atom_site_aniso_U_33
_atom_site_aniso_U_23
_atom_site_aniso_U_13
_atom_site_aniso_U_12
O1A 0.0287(14) 0.0302(15) 0.0213(13) 0.0058(11) 0.0079(11) 0.0108(12)
O2A 0.072(2) 0.0441(18) 0.0331(16) 0.0190(14) 0.0238(15) 0.0294(16)
O3A 0.0487(18) 0.0330(17) 0.0323(15) 0.0091(13) 0.0157(14) 0.0117(14)
O4A 0.0227(13) 0.0294(14) 0.0233(13) 0.0041(11) 0.0107(11) 0.0092(11)
O5A 0.0452(17) 0.0367(17) 0.0270(15) 0.0074(13) 0.0108(13) 0.0207(14)
O6A 0.0574(19) 0.0529(19) 0.0251(15) 0.0098(13) 0.0166(14) 0.0391(16)
O7A 0.0217(13) 0.0225(14) 0.0241(13) 0.0075(11) 0.0038(11) 0.0091(11)
O8A 0.0274(14) 0.0296(14) 0.0207(13) 0.0086(11) 0.0083(11) 0.0138(12)
O9A 0.0328(15) 0.0316(15) 0.0358(15) 0.0109(12) 0.0160(13) 0.0171(13)
O10A 0.0325(15) 0.0337(15) 0.0224(14) 0.0088(12) 0.0141(12) 0.0129(12)
O11A 0.0254(14) 0.0290(15) 0.0241(13) 0.0046(11) 0.0086(11) 0.0098(12)
O12A 0.0310(15) 0.0346(16) 0.0400(16) 0.0169(13) 0.0178(13) 0.0118(13)
O13A 0.0309(15) 0.0344(15) 0.0324(14) 0.0137(12) 0.0201(12) 0.0148(12)
O14A 0.0255(14) 0.0295(15) 0.0261(14) 0.0099(12) 0.0080(11) 0.0081(12)
C1A 0.026(2) 0.030(2) 0.030(2) 0.0059(18) 0.0125(18) 0.0076(18)
C2A 0.032(2) 0.025(2) 0.021(2) 0.0081(16) 0.0101(17) 0.0139(17)
C3A 0.025(2) 0.027(2) 0.026(2) 0.0156(17) 0.0121(17) 0.0141(17)
C4A 0.025(2) 0.029(2) 0.033(2) 0.0166(18) 0.0161(17) 0.0116(17)
C5A 0.027(2) 0.025(2) 0.0221(19) 0.0108(16) 0.0068(17) 0.0102(17)
C6A 0.022(2) 0.033(2) 0.027(2) 0.0032(18) 0.0068(17) 0.0047(17)
C7A 0.032(2) 0.032(2) 0.022(2) 0.0065(17) 0.0121(17) 0.0113(18)
C8A 0.051(3) 0.069(3) 0.046(3) -0.001(2) 0.032(2) 0.002(3)
C9A 0.057(3) 0.045(3) 0.040(3) 0.010(2) 0.017(2) 0.025(2)
C10A 0.056(3) 0.044(3) 0.033(2) 0.014(2) 0.016(2) 0.022(2)
C11A 0.040(2) 0.029(2) 0.028(2) 0.0109(18) 0.0138(19) 0.0133(19)
C12A 0.041(3) 0.031(2) 0.037(2) 0.013(2) 0.016(2) 0.013(2)
C13A 0.047(3) 0.037(3) 0.030(2) 0.0038(19) 0.011(2) 0.015(2)
C14A 0.078(4) 0.054(3) 0.055(3) 0.008(3) 0.041(3) 0.020(3)
C15A 0.054(3) 0.040(3) 0.057(3) 0.005(2) 0.019(2) 0.009(2)
C16A 0.024(2) 0.028(2) 0.024(2) 0.0110(17) 0.0092(16) 0.0099(17)
C17A 0.023(2) 0.021(2) 0.0177(18) 0.0040(15) 0.0045(15) 0.0071(16)
C18A 0.0177(19) 0.021(2) 0.0198(19) -0.0006(15) 0.0059(15) 0.0018(16)
C19A 0.025(2) 0.0162(19) 0.0192(19) 0.0033(15) 0.0049(16) 0.0056(16)
C20A 0.027(2) 0.0171(19) 0.0224(19) 0.0062(15) 0.0093(16) 0.0070(16)
C21A 0.0213(19) 0.022(2) 0.0231(19) 0.0019(16) 0.0081(16) 0.0058(16)
C22A 0.022(2) 0.022(2) 0.0215(19) 0.0040(16) 0.0030(16) 0.0060(16)
C23A 0.024(2) 0.027(2) 0.030(2) 0.0071(17) 0.0096(17) 0.0092(17)
C24A 0.031(2) 0.045(3) 0.040(2) 0.019(2) 0.0193(19) 0.014(2)
C25A 0.028(2) 0.034(2) 0.040(2) 0.0064(19) 0.0147(19) 0.0121(18)
C26A 0.027(2) 0.032(2) 0.035(2) 0.0088(18) 0.0088(18) 0.0090(18)
C27A 0.031(2) 0.031(2) 0.026(2) 0.0085(17) 0.0165(17) 0.0116(18)
C28A 0.027(2) 0.030(2) 0.027(2) 0.0044(18) 0.0142(18) 0.0083(18)
C29A 0.047(3) 0.039(3) 0.029(2) 0.0075(19) 0.019(2) 0.026(2)
C30A 0.040(3) 0.036(3) 0.047(3) 0.000(2) 0.016(2) 0.013(2)
C31A 0.042(3) 0.043(3) 0.049(3) 0.009(2) 0.024(2) 0.015(2)
C32A 0.023(2) 0.0188(19) 0.025(2) 0.0065(16) 0.0076(16) 0.0032(16)
C33A 0.026(2) 0.023(2) 0.034(2) 0.0126(17) 0.0111(17) 0.0096(17)
C34A 0.024(2) 0.025(2) 0.026(2) 0.0106(17) 0.0071(17) 0.0118(17)
C35A 0.025(2) 0.027(2) 0.0217(19) 0.0117(16) 0.0090(16) 0.0129(17)
C36A 0.0216(19) 0.027(2) 0.0211(19) 0.0121(16) 0.0101(16) 0.0130(16)
C37A 0.023(2) 0.028(2) 0.026(2) 0.0125(17) 0.0059(16) 0.0108(17)
C38A 0.025(2) 0.028(2) 0.0234(19) 0.0115(17) 0.0101(16) 0.0129(17)
C39A 0.024(2) 0.031(2) 0.032(2) 0.0185(18) 0.0151(17) 0.0130(17)
C40A 0.030(2) 0.041(2) 0.027(2) 0.0130(18) 0.0141(18) 0.0157(19)
C41A 0.034(2) 0.052(3) 0.025(2) 0.0036(19) 0.0127(18) 0.018(2)
C42A 0.049(3) 0.058(3) 0.030(2) 0.021(2) 0.024(2) 0.021(2)
C43A 0.034(2) 0.047(3) 0.037(2) 0.009(2) 0.019(2) 0.018(2)
C44A 0.026(2) 0.027(2) 0.022(2) 0.0074(16) 0.0100(17) 0.0087(17)
C45A 0.025(2) 0.020(2) 0.025(2) 0.0041(16) 0.0091(17) 0.0021(17)
C46A 0.033(2) 0.034(2) 0.032(2) 0.0058(18) 0.0205(19) 0.0112(18)
C47A 0.047(3) 0.044(3) 0.029(2) 0.011(2) 0.021(2) 0.017(2)
C48A 0.035(2) 0.047(3) 0.041(2) 0.007(2) 0.021(2) 0.008(2)
C49A 0.025(2) 0.031(2) 0.0205(19) 0.0120(16) 0.0094(16) 0.0088(17)
C50A 0.0173(19) 0.029(2) 0.0212(19) 0.0085(16) 0.0060(15) 0.0066(16)
C51A 0.0157(18) 0.026(2) 0.0223(19) 0.0012(16) 0.0094(15) 0.0066(16)
C52A 0.024(2) 0.032(2) 0.025(2) 0.0118(17) 0.0122(16) 0.0124(17)
C53A 0.027(2) 0.033(2) 0.028(2) 0.0138(18) 0.0125(17) 0.0130(18)
C54A 0.025(2) 0.022(2) 0.027(2) 0.0050(16) 0.0115(17) 0.0077(16)
C55A 0.024(2) 0.034(2) 0.024(2) 0.0073(17) 0.0119(16) 0.0089(17)
C56A 0.040(2) 0.027(2) 0.033(2) 0.0071(18) 0.0189(19) 0.0125(19)
C57A 0.103(3) 0.084(2) 0.085(2) 0.0259(18) 0.0422(18) 0.0447(18)
C58A 0.042(3) 0.051(3) 0.066(3) -0.014(2) 0.030(2) 0.012(2)
C59A 0.038(3) 0.043(3) 0.082(4) -0.026(3) 0.012(3) 0.006(2)
C60A 0.026(2) 0.029(2) 0.025(2) 0.0098(17) 0.0108(17) 0.0121(17)
C61A 0.027(2) 0.024(2) 0.022(2) 0.0044(17) 0.0113(17) 0.0083(17)
C62A 0.033(2) 0.036(2) 0.046(2) 0.018(2) 0.029(2) 0.0143(19)
C63A 0.052(3) 0.048(3) 0.039(2) 0.013(2) 0.028(2) 0.023(2)
C64A 0.037(2) 0.045(3) 0.052(3) 0.018(2) 0.025(2) 0.020(2)
C65A 0.028(2) 0.039(2) 0.028(2) 0.0138(18) 0.0106(18) 0.0142(19)
C66A 0.033(3) 0.065(3) 0.044(3) -0.012(2) 0.018(2) -0.008(2)
O1B 0.0259(14) 0.0249(14) 0.0229(13) 0.0056(11) 0.0095(11) 0.0089(11)
O2B 0.0265(15) 0.0409(17) 0.0240(15) 0.0014(13) 0.0037(13) 0.0003(13)
O3B 0.0243(14) 0.0338(15) 0.0225(13) 0.0049(11) 0.0100(11) 0.0054(12)
O4B 0.0296(14) 0.0211(14) 0.0236(13) 0.0062(11) 0.0108(11) 0.0105(11)
O5B 0.0297(16) 0.0507(19) 0.0371(16) 0.0099(14) 0.0124(14) 0.0214(14)
O6B 0.0334(15) 0.0323(15) 0.0314(15) 0.0037(12) 0.0164(12) 0.0140(12)
O7B 0.0260(14) 0.0324(15) 0.0233(13) 0.0145(11) 0.0114(11) 0.0141(12)
O8B 0.0236(13) 0.0269(14) 0.0206(13) 0.0054(11) 0.0065(11) 0.0107(11)
O9B 0.0408(17) 0.0364(16) 0.0326(15) 0.0086(13) 0.0167(13) 0.0194(14)
O10B 0.0293(15) 0.0312(15) 0.0251(14) 0.0038(12) 0.0080(12) 0.0077(12)
O11B 0.0301(14) 0.0241(14) 0.0247(13) 0.0098(11) 0.0138(11) 0.0111(11)
O12B 0.0249(15) 0.0327(16) 0.0432(16) 0.0127(13) 0.0130(13) 0.0108(13)
O13B 0.0282(14) 0.0226(14) 0.0339(15) 0.0072(11) 0.0111(12) 0.0092(12)
O14B 0.0304(14) 0.0296(15) 0.0295(14) 0.0150(12) 0.0131(12) 0.0114(12)
C1B 0.026(2) 0.023(2) 0.026(2) 0.0069(17) 0.0119(17) 0.0075(17)
C2B 0.0204(19) 0.031(2) 0.0205(19) 0.0064(16) 0.0084(16) 0.0096(17)
C3B 0.0201(19) 0.023(2) 0.0222(19) 0.0097(16) 0.0085(15) 0.0093(16)
C4B 0.026(2) 0.024(2) 0.030(2) 0.0105(17) 0.0116(17) 0.0111(17)
C5B 0.025(2) 0.028(2) 0.024(2) 0.0105(16) 0.0123(16) 0.0113(17)
C6B 0.032(2) 0.030(2) 0.027(2) 0.0140(17) 0.0155(18) 0.0118(18)
C7B 0.042(2) 0.030(2) 0.026(2) 0.0077(18) 0.0161(19) 0.0125(19)
C8B 0.095(4) 0.032(3) 0.037(3) 0.004(2) 0.030(3) 0.013(3)
C9B 0.039(3) 0.057(3) 0.027(2) 0.005(2) 0.008(2) 0.014(2)
C10B 0.052(3) 0.043(3) 0.032(2) 0.0128(19) 0.021(2) 0.029(2)
C11B 0.021(2) 0.037(2) 0.026(2) 0.0057(18) 0.0071(17) 0.0081(18)
C12B 0.028(2) 0.035(2) 0.031(2) 0.0123(19) 0.0141(19) 0.0149(19)
C13B 0.029(2) 0.040(2) 0.0185(19) 0.0096(17) 0.0098(17) 0.0116(19)
C14B 0.043(2) 0.041(3) 0.028(2) 0.0123(19) 0.0178(19) 0.017(2)
C15B 0.065(3) 0.043(3) 0.038(2) 0.014(2) 0.026(2) 0.024(2)
C16B 0.025(2) 0.024(2) 0.0231(19) 0.0102(16) 0.0092(16) 0.0107(16)
C17B 0.027(2) 0.023(2) 0.0190(19) 0.0052(15) 0.0109(16) 0.0077(16)
C18B 0.027(2) 0.020(2) 0.0203(19) 0.0092(15) 0.0124(16) 0.0103(16)
C19B 0.027(2) 0.025(2) 0.0213(19) 0.0100(16) 0.0143(16) 0.0112(17)
C20B 0.023(2) 0.022(2) 0.0187(19) 0.0058(15) 0.0086(16) 0.0050(16)
C21B 0.029(2) 0.026(2) 0.0221(19) 0.0095(16) 0.0155(17) 0.0113(17)
C22B 0.024(2) 0.030(2) 0.0220(19) 0.0137(16) 0.0089(16) 0.0140(17)
C23B 0.031(2) 0.022(2) 0.029(2) 0.0105(17) 0.0152(17) 0.0110(17)
C24B 0.049(3) 0.032(2) 0.039(2) 0.0112(19) 0.022(2) 0.023(2)
C25B 0.040(2) 0.018(2) 0.052(3) 0.0125(19) 0.015(2) 0.0090(18)
C26B 0.045(3) 0.031(2) 0.039(2) 0.0185(19) 0.021(2) 0.016(2)
C27B 0.032(2) 0.027(2) 0.024(2) 0.0044(17) 0.0118(17) 0.0148(18)
C28B 0.028(2) 0.021(2) 0.029(2) 0.0035(17) 0.0146(19) 0.0040(17)
C29B 0.037(2) 0.038(3) 0.046(3) 0.007(2) 0.024(2) 0.020(2)
C30B 0.056(3) 0.046(3) 0.053(3) 0.011(2) 0.035(2) 0.025(2)
C31B 0.076(4) 0.054(3) 0.077(4) 0.026(3) 0.051(3) 0.044(3)
C32B 0.0218(19) 0.027(2) 0.0234(19) 0.0093(16) 0.0093(16) 0.0064(16)
C33B 0.024(2) 0.028(2) 0.026(2) 0.0118(17) 0.0083(16) 0.0140(17)
C34B 0.022(2) 0.027(2) 0.024(2) 0.0109(17) 0.0057(16) 0.0118(17)
C35B 0.0180(19) 0.027(2) 0.0198(19) 0.0067(16) 0.0045(15) 0.0114(16)
C36B 0.0186(19) 0.025(2) 0.0192(19) 0.0077(16) 0.0024(15) 0.0078(16)
C37B 0.027(2) 0.034(2) 0.0186(19) 0.0103(17) 0.0076(16) 0.0179(18)
C38B 0.028(2) 0.024(2) 0.025(2) 0.0078(16) 0.0053(17) 0.0129(17)
C39B 0.027(2) 0.025(2) 0.029(2) 0.0104(17) 0.0099(17) 0.0091(17)
C40B 0.047(3) 0.029(2) 0.027(2) 0.0050(18) 0.0129(19) 0.015(2)
C41B 0.085(4) 0.042(3) 0.037(3) 0.000(2) 0.033(3) 0.017(3)
C42B 0.069(3) 0.045(3) 0.037(3) 0.006(2) 0.020(2) 0.031(3)
C43B 0.057(3) 0.044(3) 0.029(2) 0.000(2) 0.004(2) 0.021(2)
C44B 0.024(2) 0.028(2) 0.0196(19) 0.0096(16) 0.0063(16) 0.0114(17)
C45B 0.025(2) 0.030(2) 0.023(2) 0.0105(17) 0.0109(17) 0.0102(18)
C46B 0.043(2) 0.028(2) 0.024(2) 0.0045(17) 0.0154(19) 0.0117(19)
C47B 0.054(3) 0.034(2) 0.033(2) 0.0096(19) 0.019(2) 0.015(2)
C48B 0.036(2) 0.035(2) 0.032(2) 0.0055(19) 0.0098(19) 0.0079(19)
C49B 0.029(2) 0.027(2) 0.0227(19) 0.0106(16) 0.0099(17) 0.0135(17)
C50B 0.026(2) 0.025(2) 0.023(2) 0.0138(16) 0.0082(17) 0.0100(17)
C51B 0.028(2) 0.0207(19) 0.0213(19) 0.0102(16) 0.0112(17) 0.0089(16)
C52B 0.025(2) 0.024(2) 0.025(2) 0.0101(16) 0.0101(17) 0.0092(17)
C53B 0.026(2) 0.036(2) 0.029(2) 0.0155(18) 0.0120(18) 0.0134(18)
C54B 0.030(2) 0.037(2) 0.023(2) 0.0119(18) 0.0119(17) 0.0152(18)
C55B 0.027(2) 0.031(2) 0.0160(18) 0.0049(16) 0.0060(16) 0.0076(17)
C56B 0.031(2) 0.046(3) 0.031(2) 0.0147(19) 0.0145(18) 0.017(2)
C57B 0.061(2) 0.077(2) 0.065(2) 0.0122(16) 0.0338(16) 0.0299(16)
C58B 0.072(3) 0.057(3) 0.047(3) 0.027(2) 0.041(3) 0.041(3)
C59B 0.066(3) 0.060(3) 0.047(3) 0.030(2) 0.039(2) 0.034(3)
C60B 0.029(2) 0.027(2) 0.030(2) 0.0126(17) 0.0120(17) 0.0129(18)
C61B 0.032(2) 0.027(2) 0.024(2) 0.0107(17) 0.0153(18) 0.0139(18)
C62B 0.028(2) 0.019(2) 0.034(2) 0.0011(17) 0.0114(18) 0.0074(17)
C63B 0.034(2) 0.034(2) 0.038(2) 0.0061(19) 0.0149(19) 0.0121(19)
C64B 0.042(2) 0.024(2) 0.043(2) 0.0108(19) 0.020(2) 0.0131(19)
C65B 0.028(2) 0.031(2) 0.025(2) 0.0175(17) 0.0089(17) 0.0127(18)
C66B 0.055(3) 0.034(2) 0.035(2) 0.0188(19) 0.029(2) 0.017(2)
O1 0.050(2) 0.053(2) 0.067(2) 0.0226(17) 0.0214(17) 0.0320(18)
C1 0.071(3) 0.072(3) 0.066(2) 0.0380(19) 0.0352(18) 0.0147(17)
C2 0.052(3) 0.053(3) 0.055(3) 0.027(2) 0.028(2) 0.0191(19)
C3 0.126(6) 0.128(6) 0.121(6) 0.047(3) 0.058(3) 0.044(3)
O2 0.092(2) 0.090(2) 0.107(2) 0.0282(15) 0.0419(15) 0.0471(16)
C4 0.042(3) 0.037(3) 0.093(4) 0.017(3) 0.014(3) 0.018(2)
C5 0.050(3) 0.040(3) 0.074(4) 0.011(3) 0.015(3) 0.017(2)
C6 0.061(4) 0.082(4) 0.080(4) 0.024(3) 0.024(3) 0.019(3)

loop_
_atom_type_symbol
_atom_type_description
_atom_type_scat_dispersion_real
_atom_type_scat_dispersion_imag
_atom_type_scat_source
C C 0.0033 0.0016 'International Tables Vol C Tables 4.2.6.8 and 6.1.1.4'
H H 0.0000 0.0000 'International Tables Vol C Tables 4.2.6.8 and 6.1.1.4'
O O 0.0106 0.0060 'International Tables Vol C Tables 4.2.6.8 and 6.1.1.4'

loop_
_geom_angle_atom_site_label_1
_geom_angle_atom_site_label_2
_geom_angle_atom_site_label_3
_geom_angle
C2A O1A C11A 113.0(3)
C12A O3A C13A 117.4(3)
C18A O4A C27A 114.3(3)
C28A O6A C29A 118.5(3)
C33A O7A C32A 111.1(3)
C35A O8A C44A 116.0(3)
C45A O10A C46A 115.8(3)
C51A O11A C60A 115.0(3)
C61A O13A C62A 117.3(3)
C66A O14A C65A 115.6(3)
C6A C1A C2A 118.1(4)
C6A C1A C66A 123.5(4)
C2A C1A C66A 118.3(4)
C3A C2A O1A 119.6(3)
C3A C2A C1A 121.5(4)
O1A C2A C1A 118.8(3)
C2A C3A C4A 117.5(3)
C2A C3A C16A 121.5(3)
C4A C3A C16A 121.0(3)
C5A C4A C3A 123.6(4)
C4A C5A C6A 116.2(4)
C4A C5A C7A 123.1(3)
C6A C5A C7A 120.7(3)
C1A C6A C5A 123.1(4)
C8A C7A C9A 108.8(4)
C8A C7A C5A 112.7(3)
C9A C7A C5A 108.7(3)
C8A C7A C10A 108.4(4)
C9A C7A C10A 109.1(3)
C5A C7A C10A 109.1(3)
O1A C11A C12A 111.9(3)
O2A C12A O3A 125.3(4)
O2A C12A C11A 121.8(4)
O3A C12A C11A 113.0(4)
O3A C13A C14A 109.1(4)
O3A C13A C15A 104.8(3)
C14A C13A C15A 114.1(4)
C17A C16A C3A 109.9(3)
C22A C17A C18A 117.5(3)
C22A C17A C16A 122.0(3)
C18A C17A C16A 120.1(3)
C19A C18A O4A 117.6(3)
C19A C18A C17A 121.6(3)
O4A C18A C17A 120.7(3)
C18A C19A C20A 117.8(3)
C18A C19A C32A 119.8(3)
C20A C19A C32A 122.2(3)
C21A C20A C19A 122.7(3)
C20A C21A C22A 116.6(3)
C20A C21A C23A 123.6(3)
C22A C21A C23A 119.8(3)
C17A C22A C21A 123.1(4)
C24A C23A C25A 108.9(3)
C24A C23A C26A 107.3(3)
C25A C23A C26A 109.8(3)
C24A C23A C21A 112.7(3)
C25A C23A C21A 110.1(3)
C26A C23A C21A 108.0(3)
O4A C27A C28A 110.5(3)
O5A C28A O6A 125.2(4)
O5A C28A C27A 127.0(4)
O6A C28A C27A 107.8(3)
O6A C29A C31A 106.1(3)
O6A C29A C30A 108.3(4)
C31A C29A C30A 113.0(4)
O7A C32A C19A 106.4(3)
O7A C33A C34A 108.0(3)
C39A C34A C35A 118.4(3)
C39A C34A C33A 120.0(3)
C35A C34A C33A 121.6(4)
O8A C35A C36A 118.7(3)
O8A C35A C34A 120.3(3)
C36A C35A C34A 120.7(3)
C37A C36A C35A 118.7(3)
C37A C36A C49A 120.3(3)
C35A C36A C49A 120.8(3)
C36A C37A C38A 122.9(4)
C37A C38A C39A 116.4(3)
C37A C38A C40A 123.0(3)
C39A C38A C40A 120.6(3)
C34A C39A C38A 122.9(4)
C38A C40A C42A 110.1(3)
C38A C40A C41A 112.1(3)
C42A C40A C41A 108.1(3)
C38A C40A C43A 108.5(3)
C42A C40A C43A 109.7(3)
C41A C40A C43A 108.5(3)
O8A C44A C45A 106.5(3)
O9A C45A O10A 124.3(4)
O9A C45A C44A 125.5(4)
O10A C45A C44A 110.2(3)
O10A C46A C47A 106.7(3)
O10A C46A C48A 110.7(3)
C47A C46A C48A 111.7(4)
C50A C49A C36A 114.6(3)
C55A C50A C51A 117.3(3)
C55A C50A C49A 120.0(3)
C51A C50A C49A 122.6(3)
C52A C51A O11A 118.8(3)
C52A C51A C50A 121.0(3)
O11A C51A C50A 120.0(3)
C53A C52A C51A 118.5(3)
C53A C52A C65A 119.4(4)
C51A C52A C65A 122.0(3)
C52A C53A C54A 122.9(4)
C53A C54A C55A 116.5(3)
C53A C54A C56A 123.0(4)
C55A C54A C56A 120.5(3)
C50A C55A C54A 123.4(4)
C58A C56A C59A 107.8(4)
C58A C56A C57A 106.4(4)
C59A C56A C57A 110.3(4)
C58A C56A C54A 110.8(3)
C59A C56A C54A 109.6(3)
C57A C56A C54A 111.8(4)
O11A C60A C61A 113.2(3)
O12A C61A O13A 125.2(4)
O12A C61A C60A 126.9(4)
O13A C61A C60A 107.9(3)
O13A C62A C63A 108.8(3)
O13A C62A C64A 104.4(3)
C63A C62A C64A 113.0(4)
O14A C65A C52A 111.7(3)
O14A C66A C1A 114.2(4)
C2B O1B C11B 113.7(3)
C12B O3B C13B 116.7(3)
C18B O4B C27B 113.9(3)
C28B O6B C29B 118.1(3)
C33B O7B C32B 111.4(3)
C35B O8B C44B 115.8(3)
C45B O10B C46B 116.5(3)
C51B O11B C60B 114.9(3)
C61B O13B C62B 117.4(3)
C66B O14B C65B 113.6(3)
C2B C1B C6B 118.0(3)
C2B C1B C66B 120.0(3)
C6B C1B C66B 121.9(3)
C1B C2B C3B 122.1(3)
C1B C2B O1B 118.7(3)
C3B C2B O1B 119.0(3)
C4B C3B C2B 117.4(3)
C4B C3B C16B 120.0(3)
C2B C3B C16B 122.5(3)
C3B C4B C5B 122.8(4)
C6B C5B C4B 117.4(4)
C6B C5B C7B 120.0(3)
C4B C5B C7B 122.6(3)
C5B C6B C1B 122.3(4)
C8B C7B C10B 108.3(4)
C8B C7B C5B 112.9(3)
C10B C7B C5B 109.2(3)
C8B C7B C9B 107.9(4)
C10B C7B C9B 109.7(3)
C5B C7B C9B 108.9(3)
O1B C11B C12B 111.0(3)
O2B C12B O3B 125.6(4)
O2B C12B C11B 122.5(4)
O3B C12B C11B 111.8(3)
O3B C13B C15B 108.9(3)
O3B C13B C14B 104.9(3)
C15B C13B C14B 113.3(4)
C17B C16B C3B 109.9(3)
C22B C17B C18B 117.2(3)
C22B C17B C16B 121.6(3)
C18B C17B C16B 120.9(3)
O4B C18B C19B 118.4(3)
O4B C18B C17B 120.4(3)
C19B C18B C17B 121.1(3)
C20B C19B C18B 118.5(3)
C20B C19B C32B 122.0(3)
C18B C19B C32B 119.5(3)
C21B C20B C19B 122.4(3)
C20B C21B C22B 116.8(3)
C20B C21B C23B 123.4(3)
C22B C21B C23B 119.7(3)
C17B C22B C21B 123.3(3)
C24B C23B C25B 108.3(3)
C24B C23B C26B 108.8(3)
C25B C23B C26B 108.1(3)
C24B C23B C21B 111.3(3)
C25B C23B C21B 111.9(3)
C26B C23B C21B 108.4(3)
O4B C27B C28B 110.6(3)
O5B C28B O6B 124.6(4)
O5B C28B C27B 126.7(4)
O6B C28B C27B 108.7(3)
O6B C29B C31B 109.8(3)
O6B C29B C30B 104.9(3)
C31B C29B C30B 113.6(4)
O7B C32B C19B 107.4(3)
O7B C33B C34B 107.4(3)
C39B C34B C35B 118.3(3)
C39B C34B C33B 119.5(3)
C35B C34B C33B 122.1(3)
O8B C35B C36B 118.5(3)
O8B C35B C34B 120.3(3)
C36B C35B C34B 120.9(3)
C35B C36B C37B 118.0(3)
C35B C36B C49B 120.4(3)
C37B C36B C49B 121.4(3)
C38B C37B C36B 122.5(4)
C39B C38B C37B 117.5(4)
C39B C38B C40B 120.1(4)
C37B C38B C40B 122.4(4)
C38B C39B C34B 122.7(4)
C42B C40B C43B 108.3(4)
C42B C40B C41B 109.6(4)
C43B C40B C41B 107.5(4)
C42B C40B C38B 109.3(3)
C43B C40B C38B 109.3(3)
C41B C40B C38B 112.8(4)
O8B C44B C45B 105.9(3)
O9B C45B O10B 123.9(4)
O9B C45B C44B 125.3(3)
O10B C45B C44B 110.8(3)
O10B C46B C48B 105.5(3)
O10B C46B C47B 110.8(3)
C48B C46B C47B 112.4(3)
C36B C49B C50B 114.2(3)
C55B C50B C51B 117.5(3)
C55B C50B C49B 120.5(3)
C51B C50B C49B 122.0(3)
C52B C51B O11B 118.6(3)
C52B C51B C50B 120.8(4)
O11B C51B C50B 120.6(3)
C53B C52B C51B 119.0(3)
C53B C52B C65B 117.6(3)
C51B C52B C65B 123.3(3)
C52B C53B C54B 122.1(4)
C53B C54B C55B 116.5(4)
C53B C54B C56B 123.1(4)
C55B C54B C56B 120.4(3)
C50B C55B C54B 124.0(3)
C54B C56B C57B 112.6(4)
C54B C56B C59B 110.3(4)
C57B C56B C59B 108.1(4)
C54B C56B C58B 109.7(3)
C57B C56B C58B 108.2(4)
C59B C56B C58B 107.8(4)
O11B C60B C61B 113.4(3)
O12B C61B O13B 124.9(4)
O12B C61B C60B 127.0(4)
O13B C61B C60B 108.0(3)
O13B C62B C64B 105.5(3)
O13B C62B C63B 107.6(3)
C64B C62B C63B 113.9(3)
O14B C65B C52B 111.3(3)
O14B C66B C1B 111.9(3)
O1 C1 C3 123.8(12)
O1 C1 C2 112.8(8)
C3 C1 C2 123.3(11)
O2 C4 C5 120.1(6)
O2 C4 C6 121.4(6)
C5 C4 C6 118.5(5)

loop_
_geom_bond_atom_site_label_1
_geom_bond_atom_site_label_2
_geom_bond_distance
O1A C2A 1.397(4)
O1A C11A 1.427(4)
O2A C12A 1.214(5)
O3A C12A 1.331(5)
O3A C13A 1.484(5)
O4A C18A 1.396(4)
O4A C27A 1.430(4)
O5A C28A 1.194(4)
O6A C28A 1.346(5)
O6A C29A 1.477(5)
O7A C33A 1.431(4)
O7A C32A 1.433(4)
O8A C35A 1.385(4)
O8A C44A 1.437(4)
O9A C45A 1.191(4)
O10A C45A 1.351(4)
O10A C46A 1.456(4)
O11A C51A 1.406(4)
O11A C60A 1.425(4)
O12A C61A 1.202(4)
O13A C61A 1.346(4)
O13A C62A 1.467(4)
O14A C66A 1.408(5)
O14A C65A 1.430(4)
C1A C6A 1.368(5)
C1A C2A 1.407(5)
C1A C66A 1.505(6)
C2A C3A 1.387(5)
C3A C4A 1.390(5)
C3A C16A 1.524(5)
C4A C5A 1.387(5)
C5A C6A 1.404(5)
C5A C7A 1.525(5)
C7A C8A 1.503(6)
C7A C9A 1.519(6)
C7A C10A 1.540(6)
C11A C12A 1.490(6)
C13A C14A 1.490(6)
C13A C15A 1.494(6)
C16A C17A 1.515(5)
C17A C22A 1.384(5)
C17A C18A 1.396(5)
C18A C19A 1.387(5)
C19A C20A 1.398(5)
C19A C32A 1.501(5)
C20A C21A 1.383(5)
C21A C22A 1.396(5)
C21A C23A 1.543(5)
C23A C24A 1.522(5)
C23A C25A 1.523(5)
C23A C26A 1.540(5)
C27A C28A 1.507(5)
C29A C31A 1.507(6)
C29A C30A 1.513(6)
C33A C34A 1.503(5)
C34A C39A 1.393(5)
C34A C35A 1.399(5)
C35A C36A 1.397(5)
C36A C37A 1.388(5)
C36A C49A 1.527(5)
C37A C38A 1.398(5)
C38A C39A 1.400(5)
C38A C40A 1.523(5)
C40A C42A 1.536(6)
C40A C41A 1.541(6)
C40A C43A 1.543(6)
C44A C45A 1.506(5)
C46A C47A 1.515(5)
C46A C48A 1.524(5)
C49A C50A 1.516(5)
C50A C55A 1.388(5)
C50A C51A 1.407(5)
C51A C52A 1.392(5)
C52A C53A 1.381(5)
C52A C65A 1.513(5)
C53A C54A 1.391(5)
C54A C55A 1.392(5)
C54A C56A 1.529(5)
C56A C58A 1.517(6)
C56A C59A 1.524(6)
C56A C57A 1.529(7)
C60A C61A 1.509(5)
C62A C63A 1.508(6)
C62A C64A 1.522(6)
O1B C2B 1.405(4)
O1B C11B 1.431(4)
O2B C12B 1.195(4)
O3B C12B 1.338(5)
O3B C13B 1.470(4)
O4B C18B 1.384(4)
O4B C27B 1.425(4)
O5B C28B 1.202(4)
O6B C28B 1.346(4)
O6B C29B 1.470(5)
O7B C33B 1.430(4)
O7B C32B 1.429(4)
O8B C35B 1.385(4)
O8B C44B 1.440(4)
O9B C45B 1.209(4)
O10B C45B 1.341(4)
O10B C46B 1.485(4)
O11B C51B 1.401(4)
O11B C60B 1.419(4)
O12B C61B 1.197(4)
O13B C61B 1.343(4)
O13B C62B 1.470(4)
O14B C66B 1.430(5)
O14B C65B 1.445(4)
C1B C2B 1.389(5)
C1B C6B 1.395(5)
C1B C66B 1.500(5)
C2B C3B 1.396(5)
C3B C4B 1.389(5)
C3B C16B 1.518(5)
C4B C5B 1.397(5)
C5B C6B 1.385(5)
C5B C7B 1.526(5)
C7B C8B 1.524(6)
C7B C10B 1.530(6)
C7B C9B 1.544(6)
C11B C12B 1.506(5)
C13B C15B 1.500(6)
C13B C14B 1.504(5)
C16B C17B 1.506(5)
C17B C22B 1.392(5)
C17B C18B 1.401(5)
C18B C19B 1.395(5)
C19B C20B 1.392(5)
C19B C32B 1.491(5)
C20B C21B 1.386(5)
C21B C22B 1.394(5)
C21B C23B 1.537(5)
C23B C24B 1.526(5)
C23B C25B 1.534(5)
C23B C26B 1.537(5)
C27B C28B 1.507(5)
C29B C31B 1.490(6)
C29B C30B 1.515(6)
C33B C34B 1.509(5)
C34B C39B 1.389(5)
C34B C35B 1.398(5)
C35B C36B 1.397(5)
C36B C37B 1.397(5)
C36B C49B 1.525(5)
C37B C38B 1.388(5)
C38B C39B 1.379(5)
C38B C40B 1.546(5)
C40B C42B 1.517(6)
C40B C43B 1.524(6)
C40B C41B 1.528(6)
C44B C45B 1.503(5)
C46B C48B 1.500(5)
C46B C47B 1.519(6)
C49B C50B 1.535(5)
C50B C55B 1.382(5)
C50B C51B 1.406(5)
C51B C52B 1.399(5)
C52B C53B 1.393(5)
C52B C65B 1.514(5)
C53B C54B 1.397(5)
C54B C55B 1.398(5)
C54B C56B 1.520(6)
C56B C57B 1.523(6)
C56B C59B 1.531(6)
C56B C58B 1.533(6)
C60B C61B 1.508(5)
C62B C64B 1.505(5)
C62B C63B 1.505(5)
O1 C1 1.160(11)
C1 C3 1.458(9)
C1 C2 1.435(9)
O2 C4 1.219(6)
C4 C5 1.466(8)
C4 C6 1.478(8)

loop_
_cod_related_entry_id
_cod_related_entry_database
_cod_related_entry_code
1 ChemSpider 30658549
